data_7154225
loop_
_publ_author_name
'Bogachenkov, Alexander S.'
'Dogadina, Albina V.'
'Boyarskiy, Vadim P.'
'Vasilyev, Aleksander V.'

_publ_section_title
;
 Acid-promoted transformations of 1-(diphenylphosphoryl)allenes: synthesis
 of novel 1,4-dihydrophosphinoline 1-oxides.
;
_journal_issue 5
_journal_name_full 'Organic &amp; biomolecular chemistry'
_journal_page_first 1333
_journal_page_last 1338
_journal_paper_doi 10.1039/c4ob02269f
_journal_volume 13
_journal_year 2015
_chemical_formula_moiety '2(C8.5 H9.5 O P0.5)'
_chemical_formula_sum 'C17 H19 O2 P'
_chemical_formula_weight 286.29
_chemical_name_systematic
;
 ?
;
_space_group_crystal_system orthorhombic
_space_group_IT_number 62
_space_group_name_Hall '-P 2ac 2n'
_space_group_name_H-M_alt 'P n m a'
_symmetry_space_group_name_Hall '-P 2ac 2n'
_symmetry_space_group_name_H-M 'P n m a'
_atom_sites_solution_hydrogens mixed
_audit_creation_date 2014-10-15
_audit_creation_method
;
Olex2 1.2
(compiled 2014.09.19 svn.r3010 for OlexSys, GUI svn.r4874)
;
_cell_angle_alpha 90
_cell_angle_beta 90
_cell_angle_gamma 90
_cell_formula_units_Z 8
_cell_length_a 35.515(2)
_cell_length_b 14.5644(7)
_cell_length_c 5.7956(4)
_cell_measurement_reflns_used 4505
_cell_measurement_temperature 100(2)
_cell_measurement_theta_max 75.7370
_cell_measurement_theta_min 5.0450
_cell_volume 2997.8(3)
_computing_cell_refinement
;
CrysAlisPro, Agilent Technologies,
Version 1.171.36.32 (release 02-08-2013 CrysAlis171 .NET)
(compiled Aug  2 2013,16:46:58)
;
_computing_data_collection
;
CrysAlisPro, Agilent Technologies,
Version 1.171.36.32 (release 02-08-2013 CrysAlis171 .NET)
(compiled Aug  2 2013,16:46:58)
;
_computing_data_reduction
;
CrysAlisPro, Agilent Technologies,
Version 1.171.36.32 (release 02-08-2013 CrysAlis171 .NET)
(compiled Aug  2 2013,16:46:58)
;
_computing_molecular_graphics 'Olex2 (Dolomanov et al., 2009)'
_computing_publication_material 'Olex2 (Dolomanov et al., 2009)'
_computing_structure_refinement 'ShelXL (Sheldrick, 2008)'
_diffrn_ambient_temperature 100(2)
_diffrn_detector_area_resol_mean 10.3829
_diffrn_measured_fraction_theta_full 0.999
_diffrn_measured_fraction_theta_max 0.997
_diffrn_measurement_details
;
  1 omega -126.00  -78.00   1.0000   10.0000
omega____ theta____ kappa____ phi______ frames
    -      -40.3787  178.0000 -180.0000 48

  2 omega  -11.00   33.00   1.0000   10.0000
omega____ theta____ kappa____ phi______ frames
    -      -40.3787   38.0000   30.0000 44

  3 omega  -50.00   33.00   1.0000   10.0000
omega____ theta____ kappa____ phi______ frames
    -      -40.3787   38.0000  120.0000 83

  4 omega   69.00   96.00   1.0000   35.0000
omega____ theta____ kappa____ phi______ frames
    -      113.0000 -112.0000   60.0000 27

  5 omega   36.00   63.00   1.0000   35.0000
omega____ theta____ kappa____ phi______ frames
    -      113.0000 -112.0000  150.0000 27

  6 omega   99.00  139.00   1.0000   35.0000
omega____ theta____ kappa____ phi______ frames
    -      113.0000  128.0000  -52.0000 40

  7 omega   39.00   97.00   1.0000   35.0000
omega____ theta____ kappa____ phi______ frames
    -      113.0000  -45.0000  -60.0000 58

  8 omega  102.00  130.00   1.0000   35.0000
omega____ theta____ kappa____ phi______ frames
    -      113.0000  112.0000   30.0000 28

  9 omega  143.00  170.00   1.0000   35.0000
omega____ theta____ kappa____ phi______ frames
    -      113.0000  112.0000   30.0000 27

 10 omega   70.00  109.00   1.0000   35.0000
omega____ theta____ kappa____ phi______ frames
    -      113.0000  -95.0000   60.0000 39

 11 omega  115.00  147.00   1.0000   35.0000
omega____ theta____ kappa____ phi______ frames
    -      113.0000  112.0000    0.0000 32

 12 omega   37.00   69.00   1.0000   35.0000
omega____ theta____ kappa____ phi______ frames
    -      113.0000 -112.0000 -150.0000 32

 13 omega   77.00  109.00   1.0000   35.0000
omega____ theta____ kappa____ phi______ frames
    -      113.0000 -112.0000 -150.0000 32

 14 omega   97.00  166.00   1.0000   35.0000
omega____ theta____ kappa____ phi______ frames
    -      113.0000   45.0000   30.0000 69

 15 omega   77.00  146.00   1.0000   35.0000
omega____ theta____ kappa____ phi______ frames
    -      113.0000  -77.0000   60.0000 69

 16 omega   68.00   93.00   1.0000   35.0000
omega____ theta____ kappa____ phi______ frames
    -      113.0000  -45.0000  150.0000 25

 17 omega   30.00   63.00   1.0000   35.0000
omega____ theta____ kappa____ phi______ frames
    -      113.0000  -95.0000  -30.0000 33

 18 omega   58.00   83.00   1.0000   35.0000
omega____ theta____ kappa____ phi______ frames
    -      113.0000 -112.0000 -120.0000 25

 19 omega   46.00   71.00   1.0000   35.0000
omega____ theta____ kappa____ phi______ frames
    -      113.0000  -30.0000    0.0000 25

 20 omega   37.00   71.00   1.0000   35.0000
omega____ theta____ kappa____ phi______ frames
    -      113.0000  -30.0000   60.0000 34

 21 omega -107.00  -63.00   1.0000   10.0000
omega____ theta____ kappa____ phi______ frames
    -      -40.3787 -144.0000   63.0000 44

 22 omega   86.00  115.00   1.0000   10.0000
omega____ theta____ kappa____ phi______ frames
    -       40.3787  178.0000    0.0000 29

 23 omega   21.00   48.00   1.0000   10.0000
omega____ theta____ kappa____ phi______ frames
    -       40.3787  -99.0000  -60.0000 27

 24 omega  134.00  166.00   1.0000   35.0000
omega____ theta____ kappa____ phi______ frames
    -      113.0000   61.0000  -60.0000 32

 25 omega  134.00  161.00   1.0000   35.0000
omega____ theta____ kappa____ phi______ frames
    -      113.0000  112.0000  -90.0000 27

 26 omega   32.00   63.00   1.0000   35.0000
omega____ theta____ kappa____ phi______ frames
    -      113.0000  -95.0000 -180.0000 31

 27 omega  105.00  143.00   1.0000   35.0000
omega____ theta____ kappa____ phi______ frames
    -      113.0000   61.0000 -120.0000 38

 28 omega   97.00  143.00   1.0000   35.0000
omega____ theta____ kappa____ phi______ frames
    -      113.0000  -61.0000  120.0000 46
;
_diffrn_measurement_device_type 'SuperNova, Dual, Cu at zero, Atlas'
_diffrn_measurement_method '\w scans'
_diffrn_orient_matrix_UB_11 -0.0403799000
_diffrn_orient_matrix_UB_12 -0.0386527000
_diffrn_orient_matrix_UB_13 -0.0033635000
_diffrn_orient_matrix_UB_21 0.0004372000
_diffrn_orient_matrix_UB_22 -0.0064771000
_diffrn_orient_matrix_UB_23 0.2654668000
_diffrn_orient_matrix_UB_31 -0.0158345000
_diffrn_orient_matrix_UB_32 0.0981881000
_diffrn_orient_matrix_UB_33 0.0161358000
_diffrn_radiation_monochromator mirror
_diffrn_radiation_type CuK\a
_diffrn_radiation_wavelength 1.54184
_diffrn_reflns_av_R_equivalents 0.0912
_diffrn_reflns_av_unetI/netI 0.0574
_diffrn_reflns_Laue_measured_fraction_full 0.999
_diffrn_reflns_Laue_measured_fraction_max 0.997
_diffrn_reflns_limit_h_max 44
_diffrn_reflns_limit_h_min -44
_diffrn_reflns_limit_k_max 18
_diffrn_reflns_limit_k_min -12
_diffrn_reflns_limit_l_max 7
_diffrn_reflns_limit_l_min -7
_diffrn_reflns_number 16589
_diffrn_reflns_point_group_measured_fraction_full 0.999
_diffrn_reflns_point_group_measured_fraction_max 0.997
_diffrn_reflns_theta_full 67.684
_diffrn_reflns_theta_max 76.149
_diffrn_reflns_theta_min 3.925
_diffrn_source 'SuperNova (Cu) X-ray Source'
_exptl_absorpt_coefficient_mu 1.609
_exptl_absorpt_correction_T_max 1.00000
_exptl_absorpt_correction_T_min 0.58725
_exptl_absorpt_correction_type multi-scan
_exptl_absorpt_process_details
;
CrysAlisPro, Agilent Technologies,
Version 1.171.36.32 (release 02-08-2013 CrysAlis171 .NET)
(compiled Aug  2 2013,16:46:58)
Empirical absorption correction using spherical harmonics,
 implemented in SCALE3 ABSPACK scaling algorithm.
;
_exptl_crystal_colour 'translucent colorless'
_exptl_crystal_density_diffrn 1.269
_exptl_crystal_description needle
_exptl_crystal_F_000 1216
_exptl_crystal_size_max 0.21
_exptl_crystal_size_mid 0.03
_exptl_crystal_size_min 0.01
_refine_diff_density_max 0.391
_refine_diff_density_min -0.780
_refine_diff_density_rms 0.085
_refine_ls_extinction_method none
_refine_ls_goodness_of_fit_ref 1.122
_refine_ls_hydrogen_treatment mixed
_refine_ls_matrix_type full
_refine_ls_number_parameters 305
_refine_ls_number_reflns 3265
_refine_ls_number_restraints 22
_refine_ls_restrained_S_all 1.119
_refine_ls_R_factor_all 0.0804
_refine_ls_R_factor_gt 0.0679
_refine_ls_shift/su_max 0.000
_refine_ls_shift/su_mean 0.000
_refine_ls_structure_factor_coef Fsqd
_refine_ls_weighting_details 'w=1/[\s^2^(Fo^2^)+(0.0699P)^2^+4.4754P] where P=(Fo^2^+2Fc^2^)/3'
_refine_ls_weighting_scheme calc
_refine_ls_wR_factor_gt 0.1723
_refine_ls_wR_factor_ref 0.1799
_reflns_Friedel_coverage 0.000
_reflns_number_gt 2732
_reflns_number_total 3265
_reflns_threshold_expression 'I > 2\s(I)'
_cod_data_source_file c4ob02269f2.cif
_cod_data_source_block asb_421
_cod_depositor_comments 'Adding full bibliography for 7154221--7154228.cif.'
_cod_database_code 7154225
_shelxl_version_number 2013-4
_shelx_space_group_comment
;
The symmetry employed for this shelxl refinement is uniquely defined
by the following loop, which should always be used as a source of
symmetry information in preference to the above space-group names.
They are only intended as comments.
;
_reflns_odcompleteness_completeness 94.91
_reflns_odcompleteness_iscentric 1
_reflns_odcompleteness_theta 80.95
_olex2_refinement_description
;
1. Fixed Uiso
 At 1.2 times of:
  All C(H) groups, All C(H,H) groups, All O(H) groups
 At 1.5 times of:
  All C(H,H,H) groups
2. Restrained distances
 O13A-H14A
 1.8 with sigma of 0.02
 O13-H14
 1.8 with sigma of 0.02
 O14-H14
 0.9 with sigma of 0.02
 C5A-H5AB = C5A-H5AC = C5A-H5AA
 0.95 with sigma of 0.02
 C1A-H1AA = C1A-H1AB
 0.95 with sigma of 0.02
 C1A-H1AC
 0.95 with sigma of 0.02
 C1-H1B = C1-H1A = C1-H1C
 0.95 with sigma of 0.02
 H1B-C2
 2.1 with sigma of 0.02
 H1A-C2
 2.1 with sigma of 0.02
 H1C-C2
 2.1 with sigma of 0.02
 H1B-H1C
 1.6 with sigma of 0.02
 C5-H5B = C5-H5A
 0.95 with sigma of 0.02
 H5B-H5A
 1.6 with sigma of 0.02
 H5A-C2
 2.1 with sigma of 0.02
 H5B-C2
 2.1 with sigma of 0.02
 C5-H5C
 0.95 with sigma of 0.02
3. Others
 Fixed Sof: O14A(0.5) H14A(0.5) C1A(0.5) H1AB(0.5) H1AC(0.5) C5A(0.5)
 H5AA(0.5) H5AB(0.5) H5AC(0.5) H9A(0.5) H9AA(0.5) C7A(0.5) H7A(0.5) C8A(0.5)
 H8A(0.5) C10B(0.5) H10B(0.5) C11B(0.5) H11B(0.5) C7B(0.5) H7B(0.5) C8B(0.5)
 H8B(0.5) C10A(0.5) H10A(0.5) C11A(0.5) H11A(0.5) O14(0.5) H14(0.5) C1(0.5)
 H1A(0.5) H1B(0.5) H1C(0.5) C2(0.5) C5(0.5) H5A(0.5) H5B(0.5) H5C(0.5)
4.a Aromatic/amide H refined with riding coordinates:
 C3A(H3A), C4A(H4A), C9A(H9A), C9A(H9AA), C7A(H7A), C8A(H8A), C10B(H10B),
 C11B(H11B), C7B(H7B), C8B(H8B), C10A(H10A), C11A(H11A), C4(H4), C7(H7), C8(H8),
  C9(H9), C10(H10), C11(H11)
;

loop_
_space_group_symop_operation_xyz
'x, y, z'
'-x+1/2, -y, z+1/2'
'x+1/2, -y+1/2, -z+1/2'
'-x, y+1/2, -z'
'-x, -y, -z'
'x-1/2, y, -z-1/2'
'-x-1/2, y-1/2, z-1/2'
'x, -y-1/2, z'

loop_
_atom_site_label
_atom_site_type_symbol
_atom_site_fract_x
_atom_site_fract_y
_atom_site_fract_z
_atom_site_U_iso_or_equiv
_atom_site_adp_type
_atom_site_occupancy
_atom_site_site_symmetry_order
_atom_site_calc_flag
_atom_site_refinement_flags_posn
_atom_site_refinement_flags_adp
_atom_site_refinement_flags_occupancy
_atom_site_disorder_assembly
_atom_site_disorder_group
P12A P 0.50421(3) 0.2500 0.77113(16) 0.0170(2) Uani 1 2 d S T P C .
O13A O 0.51365(8) 0.2500 1.0229(5) 0.0235(6) Uani 1 2 d DS T P . .
O14A O 0.58485(12) 0.1898(3) 1.0164(8) 0.0275(9) Uani 0.5 1 d . . . . .
H14A H 0.5606(9) 0.203(4) 1.037(14) 0.033 Uiso 0.5 1 d DR . . . .
C1A C 0.64083(18) 0.2084(5) 0.8066(13) 0.0364(14) Uani 0.5 1 d D . . . .
H1AA H 0.6527(16) 0.2500 0.704(8) 0.055 Uiso 1 2 d DRS T P . .
H1AB H 0.638(3) 0.147(3) 0.751(16) 0.055 Uiso 0.5 1 d DR . . . .
H1AC H 0.655(2) 0.209(5) 0.948(8) 0.055 Uiso 0.5 1 d DR . . . .
C2A C 0.60191(10) 0.2500 0.8495(7) 0.0207(8) Uani 1 2 d S T P . .
C3A C 0.58080(11) 0.2500 0.6230(7) 0.0189(7) Uani 1 2 d S T P . .
H3A H 0.5961 0.2500 0.4926 0.023 Uiso 1 2 calc RS T P . .
C4A C 0.54370(10) 0.2500 0.5784(6) 0.0191(7) Uani 1 2 d S T P . .
H4A H 0.5375 0.2500 0.4225 0.023 Uiso 1 2 calc RS T P . .
C5A C 0.6054(2) 0.3458(5) 0.9441(12) 0.0339(14) Uani 0.5 1 d D . . . .
H5AA H 0.616(2) 0.387(5) 0.833(12) 0.051 Uiso 0.5 1 d DR . . . .
H5AB H 0.5829(15) 0.375(6) 0.995(16) 0.051 Uiso 0.5 1 d DR . . . .
H5AC H 0.617(2) 0.342(6) 1.094(7) 0.051 Uiso 0.5 1 d DR . . . .
C6A C 0.47688(7) 0.34973(18) 0.6915(5) 0.0194(5) Uani 1 1 d . . . . .
C9A C 0.43497(8) 0.50571(19) 0.5892(6) 0.0283(7) Uani 1 1 d . . . . .
H9A H 0.4205 0.5578 0.5614 0.034 Uiso 0.5 1 calc R . . A 1
H9AA H 0.4206 0.5572 0.5540 0.034 Uiso 0.5 1 calc R . . B 2
C7A C 0.44661(16) 0.3414(4) 0.5347(11) 0.0242(11) Uani 0.5 1 d . . . C 1
H7A H 0.4406 0.2852 0.4677 0.029 Uiso 0.5 1 calc R . . C 1
C8A C 0.42606(17) 0.4203(4) 0.4841(11) 0.0295(13) Uani 0.5 1 d . . . C 1
H8A H 0.4062 0.4171 0.3799 0.035 Uiso 0.5 1 calc R . . C 1
C10B C 0.46562(17) 0.5088(4) 0.7333(11) 0.0292(13) Uani 0.5 1 d . . . C 1
H10B H 0.4730 0.5649 0.7953 0.035 Uiso 0.5 1 calc R . . C 1
C11B C 0.48565(15) 0.4313(4) 0.7881(10) 0.0228(11) Uani 0.5 1 d . . . C 1
H11B H 0.5054 0.4349 0.8927 0.027 Uiso 0.5 1 calc R . . C 1
C7B C 0.47274(15) 0.3832(3) 0.4663(9) 0.0191(10) Uani 0.5 1 d . . . C 2
H7B H 0.4847 0.3532 0.3453 0.023 Uiso 0.5 1 calc R . . C 2
C8B C 0.45101(16) 0.4605(4) 0.4204(11) 0.0256(12) Uani 0.5 1 d . . . C 2
H8B H 0.4478 0.4801 0.2690 0.031 Uiso 0.5 1 calc R . . C 2
C10A C 0.43875(15) 0.4791(4) 0.8255(11) 0.0260(12) Uani 0.5 1 d . . . C 2
H10A H 0.4273 0.5125 0.9429 0.031 Uiso 0.5 1 calc R . . C 2
C11A C 0.46052(15) 0.4004(4) 0.8741(10) 0.0216(11) Uani 0.5 1 d . . . C 2
H11A H 0.4641 0.3818 1.0261 0.026 Uiso 0.5 1 calc R . . C 2
P12 P 0.25603(3) 0.2500 0.90480(17) 0.0216(3) Uani 1 2 d S T P . .
O13 O 0.27632(8) 0.2500 0.6784(5) 0.0292(7) Uani 1 2 d DS T P . .
O14 O 0.33901(13) 0.3405(3) 0.8121(9) 0.0283(10) Uani 0.5 1 d D . . . .
H14 H 0.3203(11) 0.307(4) 0.747(11) 0.034 Uiso 0.5 1 d DR . . . .
C1 C 0.38616(19) 0.3268(5) 1.0944(13) 0.0387(15) Uani 0.5 1 d D . . . .
H1A H 0.3785(11) 0.379(4) 1.185(13) 0.058 Uiso 0.5 1 d DR . . . .
H1B H 0.3964(13) 0.291(3) 1.220(8) 0.058 Uiso 0.5 1 d DR . . . .
H1C H 0.4049(10) 0.342(5) 0.982(6) 0.058 Uiso 0.5 1 d DR . . . .
C2 C 0.35206(16) 0.2784(4) 0.9862(11) 0.0220(12) Uani 0.5 1 d D . . . .
C3 C 0.32236(13) 0.2500 1.1743(8) 0.0365(11) Uani 1 2 d S T P . .
H3 H 0.3320(17) 0.2500 1.331(11) 0.044 Uiso 1 2 d RS T P . .
C4 C 0.28522(12) 0.2500 1.1559(7) 0.0243(8) Uani 1 2 d S T P . .
H4 H 0.2723 0.2500 1.2955 0.029 Uiso 1 2 calc RS T P . .
C5 C 0.3624(2) 0.1864(5) 0.8833(14) 0.0389(16) Uani 0.5 1 d D . . . .
H5A H 0.371(2) 0.143(2) 1.000(7) 0.058 Uiso 0.5 1 d DR . . . .
H5B H 0.3433(17) 0.160(3) 0.787(14) 0.058 Uiso 0.5 1 d DR . . . .
H5C H 0.3818(18) 0.207(5) 0.782(13) 0.058 Uiso 0.5 1 d DR . . . .
C6 C 0.22650(8) 0.3507(2) 0.9315(5) 0.0258(6) Uani 1 1 d . . . . .
C7 C 0.20474(11) 0.3701(3) 1.1261(6) 0.0455(10) Uani 1 1 d . . . . .
H7 H 0.2053 0.3311 1.2531 0.055 Uiso 1 1 calc R . . . .
C8 C 0.18236(14) 0.4478(3) 1.1287(7) 0.0626(14) Uani 1 1 d . . . . .
H8 H 0.1672 0.4598 1.2562 0.075 Uiso 1 1 calc R . . . .
C9 C 0.18223(13) 0.5070(3) 0.9459(7) 0.0526(11) Uani 1 1 d . . . . .
H9 H 0.1671 0.5591 0.9504 0.063 Uiso 1 1 calc R . . . .
C10 C 0.20420(11) 0.4903(2) 0.7558(7) 0.0421(9) Uani 1 1 d . . . . .
H10 H 0.2042 0.5312 0.6328 0.051 Uiso 1 1 calc R . . . .
C11 C 0.22650(9) 0.4116(2) 0.7478(6) 0.0312(7) Uani 1 1 d . . . . .
H11 H 0.2414 0.4000 0.6190 0.037 Uiso 1 1 calc R . . . .

loop_
_atom_site_aniso_label
_atom_site_aniso_U_11
_atom_site_aniso_U_22
_atom_site_aniso_U_33
_atom_site_aniso_U_23
_atom_site_aniso_U_13
_atom_site_aniso_U_12
P12A 0.0119(4) 0.0206(5) 0.0184(4) 0.000 -0.0006(3) 0.000
O13A 0.0181(13) 0.0335(15) 0.0188(13) 0.000 -0.0024(11) 0.000
O14A 0.0178(19) 0.034(2) 0.030(2) 0.0100(18) -0.0004(18) 0.0011(18)
C1A 0.020(3) 0.052(3) 0.037(3) 0.005(3) 0.002(3) 0.011(3)
C2A 0.0120(17) 0.030(2) 0.0205(18) 0.000 -0.0010(14) 0.000
C3A 0.0172(18) 0.0187(17) 0.0206(17) 0.000 0.0022(14) 0.000
C4A 0.0174(18) 0.0215(18) 0.0185(17) 0.000 0.0005(14) 0.000
C5A 0.036(4) 0.034(3) 0.031(3) -0.004(3) -0.004(3) -0.006(3)
C6A 0.0124(11) 0.0213(12) 0.0245(13) -0.0005(10) 0.0021(10) 0.0010(9)
C9A 0.0215(14) 0.0177(13) 0.0458(18) 0.0054(12) 0.0002(13) 0.0022(10)
C7A 0.026(3) 0.015(2) 0.032(3) -0.003(2) -0.002(2) 0.000(2)
C8A 0.019(3) 0.034(3) 0.035(3) 0.001(3) -0.008(3) 0.007(2)
C10B 0.028(3) 0.021(3) 0.038(3) -0.006(2) -0.001(3) 0.002(2)
C11B 0.016(2) 0.022(3) 0.030(3) -0.003(2) 0.000(2) 0.001(2)
C7B 0.018(2) 0.015(2) 0.025(3) 0.0007(19) -0.003(2) -0.0009(19)
C8B 0.017(3) 0.026(3) 0.034(3) 0.007(2) -0.005(2) -0.002(2)
C10A 0.017(3) 0.021(3) 0.040(3) -0.008(2) 0.004(2) -0.001(2)
C11A 0.016(2) 0.023(3) 0.026(3) -0.004(2) -0.003(2) -0.001(2)
P12 0.0167(5) 0.0296(5) 0.0186(5) 0.000 0.0008(4) 0.000
O13 0.0222(15) 0.0469(18) 0.0184(13) 0.000 0.0017(12) 0.000
O14 0.019(2) 0.034(2) 0.032(2) 0.0103(18) -0.0018(19) -0.0011(17)
C1 0.022(3) 0.058(4) 0.036(4) -0.003(3) 0.002(3) -0.002(3)
C2 0.019(3) 0.022(3) 0.024(3) 0.002(2) 0.000(2) 0.0027(18)
C3 0.025(2) 0.065(3) 0.0192(19) 0.000 -0.0005(18) 0.000
C4 0.024(2) 0.029(2) 0.0194(17) 0.000 0.0021(16) 0.000
C5 0.041(4) 0.038(4) 0.038(4) -0.005(3) 0.003(4) 0.014(3)
C6 0.0229(14) 0.0281(14) 0.0265(14) -0.0015(11) -0.0048(12) 0.0005(11)
C7 0.050(2) 0.060(2) 0.0262(16) 0.0025(15) -0.0014(15) 0.0293(18)
C8 0.069(3) 0.087(3) 0.0311(19) -0.013(2) -0.0090(19) 0.054(3)
C9 0.067(3) 0.041(2) 0.050(2) -0.0188(17) -0.029(2) 0.0277(19)
C10 0.056(2) 0.0222(15) 0.048(2) -0.0001(14) -0.0195(18) -0.0021(14)
C11 0.0306(16) 0.0283(15) 0.0348(16) -0.0001(12) -0.0047(13) -0.0046(12)

loop_
_atom_type_symbol
_atom_type_description
_atom_type_scat_dispersion_real
_atom_type_scat_dispersion_imag
_atom_type_scat_source
C C 0.0181 0.0091 'International Tables Vol C Tables 4.2.6.8 and 6.1.1.4'
H H 0.0000 0.0000 'International Tables Vol C Tables 4.2.6.8 and 6.1.1.4'
O O 0.0492 0.0322 'International Tables Vol C Tables 4.2.6.8 and 6.1.1.4'
P P 0.2955 0.4335 'International Tables Vol C Tables 4.2.6.8 and 6.1.1.4'

loop_
_geom_angle_atom_site_label_1
_geom_angle_atom_site_label_2
_geom_angle_atom_site_label_3
_geom_angle
_geom_angle_site_symmetry_1
_geom_angle_site_symmetry_3
O13A P12A C4A 115.59(17) . .
O13A P12A C6A 111.67(11) . .
O13A P12A C6A 111.67(11) . 8_565
C4A P12A C6A 105.13(11) . .
C4A P12A C6A 105.13(11) . 8_565
C6A P12A C6A 107.01(17) 8_565 .
O14A O14A H14A 78(4) 8_565 .
C2A O14A O14A 52.5(2) . 8_565
C2A O14A H14A 112(5) . .
C5A O14A O14A 121.6(5) 8_565 8_565
C5A O14A H14A 152(5) 8_565 .
C5A O14A C2A 74.0(5) 8_565 .
C1A C1A H1AA 50.3(12) 8_565 .
C1A C1A H1AB 160(6) 8_565 .
C1A C1A H1AC 90(5) 8_565 .
C1A C1A C2A 66.6(3) 8_565 .
C1A C1A C5A 117.9(4) 8_565 8_565
H1AA C1A H1AB 116(6) . .
H1AA C1A H1AC 108(6) . .
H1AB C1A H1AC 110(7) . .
C2A C1A H1AA 105(3) . .
C2A C1A H1AB 110(6) . .
C2A C1A H1AC 109(5) . .
C2A C1A C5A 55.6(3) . 8_565
C5A C1A H1AA 158(4) 8_565 .
C5A C1A H1AB 69(6) 8_565 .
C5A C1A H1AC 89(5) 8_565 .
O14A C2A O14A 75.1(4) . 8_565
O14A C2A C1A 104.4(4) 8_565 8_565
O14A C2A C1A 137.0(4) 8_565 .
O14A C2A C1A 104.4(4) . .
O14A C2A C1A 137.0(4) . 8_565
O14A C2A C3A 112.0(3) 8_565 .
O14A C2A C3A 112.0(3) . .
O14A C2A C5A 39.2(3) 8_565 .
O14A C2A C5A 110.8(4) . .
O14A C2A C5A 110.8(4) 8_565 8_565
O14A C2A C5A 39.2(3) . 8_565
C1A C2A C1A 46.7(6) . 8_565
C3A C2A C1A 107.9(4) . 8_565
C3A C2A C1A 107.9(4) . .
C5A C2A C1A 67.5(4) 8_565 .
C5A C2A C1A 110.6(5) . .
C5A C2A C1A 67.5(4) . 8_565
C5A C2A C1A 110.6(5) 8_565 8_565
C5A C2A C3A 110.9(3) . .
C5A C2A C3A 110.9(3) 8_565 .
C5A C2A C5A 136.1(6) 8_565 .
C2A C3A H3A 114.6 . .
C4A C3A C2A 130.8(4) . .
C4A C3A H3A 114.6 . .
P12A C4A H4A 114.8 . .
C3A C4A P12A 130.4(3) . .
C3A C4A H4A 114.8 . .
O14A C5A C1A 120.4(7) 8_565 8_565
O14A C5A C2A 66.8(5) 8_565 .
O14A C5A H5AA 155(6) 8_565 .
O14A C5A H5AB 59(6) 8_565 .
O14A C5A H5AC 84(5) 8_565 .
C1A C5A H5AA 71(6) 8_565 .
C1A C5A H5AB 169(6) 8_565 .
C1A C5A H5AC 96(5) 8_565 .
C2A C5A C1A 57.0(4) . 8_565
C2A C5A H5AA 112(6) . .
C2A C5A H5AB 117(6) . .
C2A C5A H5AC 108(5) . .
H5AA C5A H5AB 105(8) . .
H5AA C5A H5AC 118(7) . .
H5AB C5A H5AC 95(7) . .
C7A C6A P12A 120.2(3) . .
C11B C6A P12A 118.5(3) . .
C11B C6A C7A 121.2(4) . .
C7B C6A P12A 125.0(3) . .
C7B C6A C11A 118.2(4) . .
C11A C6A P12A 116.6(3) . .
C8A C9A H9A 121.1 . .
C10B C9A H9A 121.1 . .
C10B C9A C8A 117.8(4) . .
C8B C9A H9AA 118.7 . .
C8B C9A C10A 122.6(4) . .
C10A C9A H9AA 118.7 . .
C6A C7A H7A 121.2 . .
C8A C7A C6A 117.6(5) . .
C8A C7A H7A 121.2 . .
C9A C8A H8A 119.5 . .
C7A C8A C9A 121.0(5) . .
C7A C8A H8A 119.5 . .
C9A C10B H10B 119.2 . .
C11B C10B C9A 121.7(5) . .
C11B C10B H10B 119.2 . .
C6A C11B C10B 120.6(5) . .
C6A C11B H11B 119.7 . .
C10B C11B H11B 119.7 . .
C6A C7B H7B 119.4 . .
C8B C7B C6A 121.2(5) . .
C8B C7B H7B 119.4 . .
C9A C8B C7B 120.4(5) . .
C9A C8B H8B 119.8 . .
C7B C8B H8B 119.8 . .
C9A C10A H10A 121.2 . .
C11A C10A C9A 117.6(5) . .
C11A C10A H10A 121.2 . .
C6A C11A H11A 120.0 . .
C10A C11A C6A 119.9(5) . .
C10A C11A H11A 120.0 . .
O13 P12 C4 115.75(18) . .
O13 P12 C6 110.74(12) . .
O13 P12 C6 110.74(12) . 8_565
C4 P12 C6 105.46(12) . .
C4 P12 C6 105.46(12) . 8_565
C6 P12 C6 108.3(2) 8_565 .
C2 O14 H14 101(5) . .
C5 O14 H14 124(5) 8_565 .
C5 O14 C2 36.8(5) 8_565 .
H1A C1 H1B 97(6) . .
H1A C1 H1C 113(6) . .
H1B C1 H1C 112(3) . .
C2 C1 H1A 111(2) . .
C2 C1 H1B 111(2) . .
C2 C1 H1C 112(2) . .
C5 C1 H1A 113(4) 8_565 .
C5 C1 H1B 139(3) 8_565 .
C5 C1 H1C 82(2) 8_565 .
C5 C1 C2 33.3(4) 8_565 .
O14 C2 C1 104.6(5) . .
O14 C2 C3 116.0(4) . .
O14 C2 C5 111.2(5) . .
C1 C2 C3 111.5(5) . .
C2 C2 O14 129.2(3) 8_565 .
C2 C2 C1 117.3(4) 8_565 .
C2 C2 C3 74.7(2) 8_565 .
C2 C2 C5 126.2(7) 8_565 8_565
C2 C2 C5 27.6(4) 8_565 .
C5 C2 O14 43.9(6) 8_565 .
C5 C2 C1 112.1(5) . .
C5 C2 C1 71.0(7) 8_565 .
C5 C2 C3 101.7(4) . .
C5 C2 C3 156.3(8) 8_565 .
C5 C2 C5 98.6(10) 8_565 .
C2 C3 C2 30.5(4) 8_565 .
C2 C3 H3 114(3) 8_565 .
C2 C3 H3 114(3) . .
C4 C3 C2 127.8(4) . .
C4 C3 C2 127.8(4) . 8_565
C4 C3 H3 115(4) . .
P12 C4 H4 115.0 . .
C3 C4 P12 130.1(4) . .
C3 C4 H4 115.0 . .
O14 C5 C1 138.5(9) 8_565 8_565
O14 C5 C2 107.8(7) 8_565 .
O14 C5 C5 112.9(5) 8_565 8_565
O14 C5 H5A 106(5) 8_565 .
O14 C5 H5B 12(6) 8_565 .
O14 C5 H5C 118(6) 8_565 .
C1 C5 C2 85.9(6) 8_565 .
C1 C5 C5 97.3(4) 8_565 8_565
C1 C5 H5A 35(4) 8_565 .
C1 C5 H5B 146(5) 8_565 .
C1 C5 H5C 98(6) 8_565 .
C2 C5 O14 99.3(9) 8_565 8_565
C2 C5 C1 75.7(7) 8_565 8_565
C2 C5 C2 26.2(5) 8_565 .
C2 C5 C5 53.8(7) 8_565 8_565
C2 C5 C5 27.6(4) . 8_565
C2 C5 H5A 92(3) 8_565 .
C2 C5 H5A 112(2) . .
C2 C5 H5B 114(2) . .
C2 C5 H5B 110(4) 8_565 .
C2 C5 H5C 98(5) . .
C2 C5 H5C 123(5) 8_565 .
C5 C5 H5A 131(3) 8_565 .
C5 C5 H5B 113(3) 8_565 .
C5 C5 H5C 72(5) 8_565 .
H5A C5 H5B 111(3) . .
H5A C5 H5C 115(7) . .
H5B C5 H5C 106(8) . .
C7 C6 P12 123.7(2) . .
C11 C6 P12 116.9(2) . .
C11 C6 C7 119.4(3) . .
C6 C7 H7 120.2 . .
C8 C7 C6 119.5(4) . .
C8 C7 H7 120.2 . .
C7 C8 H8 119.7 . .
C9 C8 C7 120.7(4) . .
C9 C8 H8 119.7 . .
C8 C9 H9 119.7 . .
C8 C9 C10 120.6(3) . .
C10 C9 H9 119.7 . .
C9 C10 H10 120.1 . .
C9 C10 C11 119.7(3) . .
C11 C10 H10 120.1 . .
C6 C11 C10 120.0(3) . .
C6 C11 H11 120.0 . .
C10 C11 H11 120.0 . .

loop_
_geom_bond_atom_site_label_1
_geom_bond_atom_site_label_2
_geom_bond_distance
_geom_bond_site_symmetry_2
P12A O13A 1.497(3) .
P12A C4A 1.793(4) .
P12A C6A 1.807(3) 8_565
P12A C6A 1.807(3) .
O14A O14A 1.754(9) 8_565
O14A H14A 0.89(3) .
O14A C2A 1.439(5) .
O14A C5A 0.989(8) 8_565
C1A C1A 1.213(16) 8_565
C1A H1AA 0.95(2) .
C1A H1AB 0.95(2) .
C1A H1AC 0.95(2) .
C1A C2A 1.530(7) .
C1A C5A 1.685(10) 8_565
C2A O14A 1.439(5) 8_565
C2A C1A 1.530(7) 8_565
C2A C3A 1.512(5) .
C2A C5A 1.504(7) .
C2A C5A 1.504(7) 8_565
C3A H3A 0.9300 .
C3A C4A 1.342(5) .
C4A H4A 0.9300 .
C5A O14A 0.989(8) 8_565
C5A C1A 1.685(10) 8_565
C5A H5AA 0.96(2) .
C5A H5AB 0.95(2) .
C5A H5AC 0.96(2) .
C6A C7A 1.413(6) .
C6A C11B 1.349(6) .
C6A C7B 1.401(6) .
C6A C11A 1.415(6) .
C9A H9A 0.9300 .
C9A H9AA 0.9300 .
C9A C8A 1.421(7) .
C9A C10B 1.372(7) .
C9A C8B 1.310(7) .
C9A C10A 1.429(7) .
C7A H7A 0.9300 .
C7A C8A 1.393(8) .
C8A H8A 0.9300 .
C10B H10B 0.9300 .
C10B C11B 1.372(8) .
C11B H11B 0.9300 .
C7B H7B 0.9300 .
C7B C8B 1.390(7) .
C8B H8B 0.9300 .
C10A H10A 0.9300 .
C10A C11A 1.412(8) .
C11A H11A 0.9300 .
P12 O13 1.497(3) .
P12 C4 1.787(4) .
P12 C6 1.809(3) 8_565
P12 C6 1.809(3) .
O14 H14 0.909(17) .
O14 C2 1.432(7) .
O14 C5 1.007(9) 8_565
C1 H1A 0.96(2) .
C1 H1B 0.967(19) .
C1 H1C 0.958(19) .
C1 C2 1.535(9) .
C1 C5 1.498(10) 8_565
C2 C2 0.827(11) 8_565
C2 C3 1.572(8) .
C2 C5 1.513(9) .
C2 C5 0.869(8) 8_565
C3 C2 1.572(8) 8_565
C3 H3 0.97(6) .
C3 C4 1.323(6) .
C4 H4 0.9300 .
C5 O14 1.007(9) 8_565
C5 C1 1.498(10) 8_565
C5 C2 0.869(8) 8_565
C5 C5 1.854(15) 8_565
C5 H5A 0.97(2) .
C5 H5B 0.96(2) .
C5 H5C 0.95(2) .
C6 C7 1.396(5) .
C6 C11 1.386(4) .
C7 H7 0.9300 .
C7 C8 1.383(5) .
C8 H8 0.9300 .
C8 C9 1.366(6) .
C9 H9 0.9300 .
C9 C10 1.372(6) .
C10 H10 0.9300 .
C10 C11 1.393(5) .
C11 H11 0.9300 .

loop_
_geom_torsion_atom_site_label_1
_geom_torsion_atom_site_label_2
_geom_torsion_atom_site_label_3
_geom_torsion_atom_site_label_4
_geom_torsion
_geom_torsion_site_symmetry_1
_geom_torsion_site_symmetry_4
P12A C6A C7A C8A 178.6(4) . .
P12A C6A C11B C10B -179.8(4) . .
P12A C6A C7B C8B 179.8(4) . .
P12A C6A C11A C10A -180.0(4) . .
O13A P12A C4A C3A 0.000(1) . .
O13A P12A C6A C7A -139.6(3) . .
O13A P12A C6A C11B 39.2(4) . .
O13A P12A C6A C7B 161.0(3) . .
O13A P12A C6A C11A -14.9(3) . .
O14A O14A C2A C1A 135.5(4) 8_565 .
O14A O14A C2A C1A 95.2(6) 8_565 8_565
O14A O14A C2A C3A -108.1(3) 8_565 .
O14A O14A C2A C5A 155.3(5) 8_565 8_565
O14A O14A C2A C5A 16.4(3) 8_565 .
O14A C2A C3A C4A 41.1(2) . .
O14A C2A C3A C4A -41.1(2) 8_565 .
O14A C2A C5A O14A -25.5(5) . 8_565
O14A C2A C5A C1A 159.1(6) 8_565 8_565
O14A C2A C5A C1A 133.6(5) . 8_565
C1A C1A C2A O14A -142.7(4) 8_565 .
C1A C1A C2A O14A -59.3(4) 8_565 8_565
C1A C1A C2A C3A 98.0(2) 8_565 .
C1A C1A C2A C5A -156.2(3) 8_565 8_565
C1A C1A C2A C5A -23.5(3) 8_565 .
C1A C2A C3A C4A 155.4(3) . .
C1A C2A C3A C4A -155.4(3) 8_565 .
C1A C2A C5A O14A -140.8(5) . 8_565
C1A C2A C5A O14A -159.1(6) 8_565 8_565
C1A C2A C5A C1A 18.3(4) . 8_565
C2A C3A C4A P12A 0.000(1) . .
C3A C2A C5A O14A 99.5(5) . 8_565
C3A C2A C5A C1A -101.3(4) . 8_565
C4A P12A C6A C7A 94.3(4) . .
C4A P12A C6A C11B -86.8(4) . .
C4A P12A C6A C7B 34.9(4) . .
C4A P12A C6A C11A -141.0(3) . .
C5A O14A C2A O14A -155.3(5) 8_565 8_565
C5A O14A C2A C1A -19.9(6) 8_565 .
C5A O14A C2A C1A -60.1(7) 8_565 8_565
C5A O14A C2A C3A 96.5(5) 8_565 .
C5A O14A C2A C5A -139.0(8) 8_565 .
C5A C1A C2A O14A 13.5(4) 8_565 .
C5A C1A C2A O14A 96.8(6) 8_565 8_565
C5A C1A C2A C1A 156.2(3) 8_565 8_565
C5A C1A C2A C3A -105.8(3) 8_565 .
C5A C1A C2A C5A 132.7(7) 8_565 .
C5A C2A C3A C4A -83.3(4) . .
C5A C2A C3A C4A 83.3(4) 8_565 .
C5A C2A C5A O14A -62.3(10) 8_565 8_565
C5A C2A C5A C1A 96.8(9) 8_565 8_565
C6A P12A C4A C3A 123.61(10) . .
C6A P12A C4A C3A -123.61(10) 8_565 .
C6A P12A C6A C7A -17.1(4) 8_565 .
C6A P12A C6A C11B 161.7(3) 8_565 .
C6A P12A C6A C7B -76.5(4) 8_565 .
C6A P12A C6A C11A 107.6(3) 8_565 .
C6A C7A C8A C9A -0.9(9) . .
C6A C7B C8B C9A 2.5(8) . .
C9A C10B C11B C6A 3.5(9) . .
C9A C10A C11A C6A -1.5(7) . .
C7A C6A C11B C10B -1.0(8) . .
C7A C6A C7B C8B 77.6(6) . .
C7A C6A C11A C10A -46.6(6) . .
C8A C9A C10B C11B -4.5(8) . .
C8A C9A C8B C7B -75.0(6) . .
C8A C9A C10A C11A 46.9(6) . .
C10B C9A C8A C7A 3.2(8) . .
C10B C9A C8B C7B 46.1(6) . .
C10B C9A C10A C11A -70.2(5) . .
C11B C6A C7A C8A -0.2(8) . .
C11B C6A C7B C8B -48.9(6) . .
C11B C6A C11A C10A 74.7(6) . .
C7B C6A C7A C8A -69.4(6) . .
C7B C6A C11B C10B 44.6(6) . .
C7B C6A C11A C10A 3.9(6) . .
C8B C9A C8A C7A 77.0(7) . .
C8B C9A C10B C11B -50.9(7) . .
C8B C9A C10A C11A -0.5(7) . .
C10A C9A C8A C7A -46.9(7) . .
C10A C9A C10B C11B 76.3(6) . .
C10A C9A C8B C7B 0.1(7) . .
C11A C6A C7A C8A 47.3(6) . .
C11A C6A C11B C10B -78.6(6) . .
C11A C6A C7B C8B -4.4(6) . .
P12 C6 C7 C8 -178.5(3) . .
P12 C6 C11 C10 179.5(2) . .
O13 P12 C4 C3 0.000(1) . .
O13 P12 C6 C7 -178.8(3) . .
O13 P12 C6 C11 0.1(3) . .
O14 C2 C3 C2 126.6(4) . 8_565
O14 C2 C3 C4 24.4(6) . .
O14 C2 C5 O14 -61.8(8) . 8_565
O14 C2 C5 C1 158.2(6) . 8_565
O14 C2 C5 C2 -136.2(6) . 8_565
O14 C2 C5 C5 43.8(6) . 8_565
C1 C2 C3 C2 -113.8(4) . 8_565
C1 C2 C3 C4 144.0(4) . .
C1 C2 C5 O14 -178.5(7) . 8_565
C1 C2 C5 C1 41.5(6) . 8_565
C1 C2 C5 C2 107.1(8) . 8_565
C1 C2 C5 C5 -73.0(8) . 8_565
C2 C2 C3 C4 -102.2(3) 8_565 .
C2 C2 C5 O14 74.4(9) 8_565 8_565
C2 C2 C5 C1 -65.5(7) 8_565 8_565
C2 C2 C5 C5 179.997(10) 8_565 8_565
C2 C3 C4 P12 -19.4(3) 8_565 .
C2 C3 C4 P12 19.4(3) . .
C3 C2 C5 O14 62.3(8) . 8_565
C3 C2 C5 C1 -77.7(5) . 8_565
C3 C2 C5 C2 -12.2(9) . 8_565
C3 C2 C5 C5 167.8(9) . 8_565
C4 P12 C6 C7 -52.8(3) . .
C4 P12 C6 C11 126.0(2) . .
C5 O14 C2 C1 41.0(9) 8_565 .
C5 O14 C2 C2 -104.7(9) 8_565 8_565
C5 O14 C2 C3 164.2(10) 8_565 .
C5 O14 C2 C5 -80.2(11) 8_565 .
C5 C1 C2 O14 -28.8(7) 8_565 .
C5 C1 C2 C2 121.7(7) 8_565 8_565
C5 C1 C2 C3 -154.9(9) 8_565 .
C5 C1 C2 C5 91.8(10) 8_565 .
C5 C2 C3 C2 154.5(19) 8_565 8_565
C5 C2 C3 C2 5.8(4) . 8_565
C5 C2 C3 C4 -96.4(4) . .
C5 C2 C3 C4 52(2) 8_565 .
C5 C2 C5 O14 -105.6(9) 8_565 8_565
C5 C2 C5 C1 114.5(7) 8_565 8_565
C5 C2 C5 C2 180.003(10) 8_565 8_565
C6 P12 C4 C3 -122.77(11) . .
C6 P12 C4 C3 122.77(11) 8_565 .
C6 P12 C6 C7 59.6(4) 8_565 .
C6 P12 C6 C11 -121.5(2) 8_565 .
C6 C7 C8 C9 -2.0(7) . .
C7 C6 C11 C10 -1.6(5) . .
C7 C8 C9 C10 0.3(7) . .
C8 C9 C10 C11 0.8(6) . .
C9 C10 C11 C6 -0.1(5) . .
C11 C6 C7 C8 2.6(6) . .
